data_4124109
loop_
_publ_author_name
'Salvado, M.A.'
'Trobajo, C.'
'Pertierra, P.'
'Garcia, J.R.'

_publ_section_title
;
 Crystal structure of a cerium(IV) bis(phosphate) derivative
;
_journal_name_full 'Journal of the American Chemical Society'
_journal_page_first 10970
_journal_page_last 10971
_journal_volume 129
_journal_year 2007
_chemical_formula_sum 'Ce K2 O8 P2'
_chemical_name_systematic 'K2 Ce (P O4)2'
_space_group_IT_number 141
_symmetry_space_group_name_Hall 'I 4bw 2bw -1bw'
_symmetry_space_group_name_H-M 'I 41/a m d :1'
_cell_angle_alpha 90
_cell_angle_beta 90
_cell_angle_gamma 90
_cell_formula_units_Z 4
_cell_length_a 7.0325
_cell_length_b 7.0325
_cell_length_c 16.6798
_cell_volume 824.917
_citation_journal_id_ASTM JACSAT
_cod_data_source_file Salvado_JACSAT_2007_1342.cif
_cod_data_source_block Ce1K2O8P2
_cod_original_cell_volume 824.9171
_cod_original_sg_symbol_Hall '-I 4bd 2 (x+1/2,y+1/4,z+1/8)'
_cod_original_formula_sum 'Ce1 K2 O8 P2'
_cod_database_code 4124109

loop_
_symmetry_equiv_pos_as_xyz
x,y,z
-y,x+1/2,z+1/4
-x+1/2,-y+1/2,z+1/2
y+1/2,-x,z+3/4
x,-y+1/2,-z+1/4
y+1/2,x+1/2,-z+1/2
-x+1/2,y,-z+3/4
-y,-x,-z
-x,-y+1/2,-z+1/4
y,-x,-z
x-1/2,y,-z-1/4
-y-1/2,x+1/2,-z-1/2
-x,y,z
-y-1/2,-x,z-1/4
x-1/2,-y+1/2,z-1/2
y,x+1/2,z+1/4
x+1/2,y+1/2,z+1/2
-y+1/2,x+1,z+3/4
-x+1,-y+1,z+1
y+1,-x+1/2,z+5/4
x+1/2,-y+1,-z+3/4
y+1,x+1,-z+1
-x+1,y+1/2,-z+5/4
-y+1/2,-x+1/2,-z+1/2
-x+1/2,-y+1,-z+3/4
y+1/2,-x+1/2,-z+1/2
x,y+1/2,-z+1/4
-y,x+1,-z
-x+1/2,y+1/2,z+1/2
-y,-x+1/2,z+1/4
x,-y+1,z
y+1/2,x+1,z+3/4

loop_
_atom_site_label
_atom_site_type_symbol
_atom_site_fract_x
_atom_site_fract_y
_atom_site_fract_z
_atom_site_occupancy
_atom_site_U_iso_or_equiv
K1 K+1 -0.75 0 0.375 1 0.0
O1 O-2 -0.82549 0.5 0.48679 1 0.0
P1 P+5 -0.5 0 0.9313 1 0.0
Ce1 Ce+4 -0.5 0.5 0.5 1 0.0
O2 O-2 -1 0.32515 0.37447 1 0.0
